data_4346899
loop_
_publ_author_name
'Wang, Fei'
'Tang, Yu-Huan'
'Zhang, Jian'

_publ_section_title
;
 Achievement of Bulky Homochirality in Zeolitic Imidazolate-Related
 Frameworks.
;
_journal_issue 23
_journal_name_full 'Inorganic chemistry'
_journal_page_first 11064
_journal_page_last 11066
_journal_paper_doi 10.1021/acs.inorgchem.5b02337
_journal_volume 54
_journal_year 2015
_chemical_absolute_configuration rm
_chemical_formula_moiety 'C18 H25 N15 O2 Zn2'
_chemical_formula_sum 'C18 H25 N15 O2 Zn2'
_chemical_formula_weight 614.27
_space_group_IT_number 146
_space_group_name_Hall 'R 3'
_space_group_name_H-M_alt 'R 3 :H'
_symmetry_cell_setting trigonal
_symmetry_space_group_name_H-M 'R 3 :H'
_atom_sites_solution_hydrogens geom
_atom_sites_solution_primary direct
_atom_sites_solution_secondary difmap
_audit_creation_method SHELXL-97
_cell_angle_alpha 90.00
_cell_angle_beta 90.00
_cell_angle_gamma 120.00
_cell_formula_units_Z 9
_cell_length_a 25.4125(7)
_cell_length_b 25.4125(7)
_cell_length_c 12.9771(15)
_cell_measurement_reflns_used 3110
_cell_measurement_temperature 100(2)
_cell_measurement_theta_max 73.1770
_cell_measurement_theta_min 3.4340
_cell_volume 7257.8(9)
_computing_cell_refinement
;
CrysAlisPro, Agilent Technologies,
Version 1.171.37.31 (release 14-01-2014 CrysAlis171 .NET)
(compiled Jan 14 2014,18:38:05)
;
_computing_data_collection
;
CrysAlisPro, Agilent Technologies,
Version 1.171.37.31 (release 14-01-2014 CrysAlis171 .NET)
(compiled Jan 14 2014,18:38:05)
;
_computing_data_reduction
;
CrysAlisPro, Agilent Technologies,
Version 1.171.37.31 (release 14-01-2014 CrysAlis171 .NET)
(compiled Jan 14 2014,18:38:05)
;
_computing_structure_refinement 'SHELXL-97 (Sheldrick, 1997)'
_computing_structure_solution 'SHELXS-97 (Sheldrick, 1990)'
_diffrn_ambient_temperature 100(2)
_diffrn_detector_area_resol_mean 10.3503
_diffrn_measured_fraction_theta_full 0.999
_diffrn_measured_fraction_theta_max 0.999
_diffrn_measurement_device_type 'SuperNova, Dual, Cu at zero, Atlas'
_diffrn_measurement_method '\w scans'
_diffrn_radiation_monochromator mirror
_diffrn_radiation_source 'SuperNova (Cu) X-ray Source'
_diffrn_radiation_type CuK\a
_diffrn_radiation_wavelength 1.54178
_diffrn_reflns_av_R_equivalents 0.0263
_diffrn_reflns_av_sigmaI/netI 0.0411
_diffrn_reflns_limit_h_max 16
_diffrn_reflns_limit_h_min -29
_diffrn_reflns_limit_k_max 30
_diffrn_reflns_limit_k_min -10
_diffrn_reflns_limit_l_max 13
_diffrn_reflns_limit_l_min -15
_diffrn_reflns_number 5555
_diffrn_reflns_theta_full 66.99
_diffrn_reflns_theta_max 66.99
_diffrn_reflns_theta_min 3.48
_exptl_absorpt_coefficient_mu 2.160
_exptl_absorpt_correction_T_max 0.8130
_exptl_absorpt_correction_T_min 0.8130
_exptl_absorpt_correction_type multi-scan
_exptl_absorpt_process_details
;
CrysAlisPro, Agilent Technologies,
Version 1.171.36.32 (release 02-08-2013 CrysAlis171 .NET)
(compiled Aug  2 2013,16:46:58)
Empirical absorption correction using spherical harmonics,
 implemented in SCALE3 ABSPACK scaling algorithm.
;
_exptl_crystal_colour yellow
_exptl_crystal_density_diffrn 1.265
_exptl_crystal_density_method 'not measured'
_exptl_crystal_description block
_exptl_crystal_F_000 2826
_exptl_crystal_size_max 0.10
_exptl_crystal_size_mid 0.10
_exptl_crystal_size_min 0.10
_platon_squeeze_details
;
;
_refine_diff_density_max 0.428
_refine_diff_density_min -0.302
_refine_diff_density_rms 0.055
_refine_ls_abs_structure_details 'Flack H D (1983), Acta Cryst. A39, 876-881'
_refine_ls_abs_structure_Flack -0.07(3)
_refine_ls_extinction_method none
_refine_ls_goodness_of_fit_ref 1.012
_refine_ls_hydrogen_treatment constr
_refine_ls_matrix_type full
_refine_ls_number_parameters 334
_refine_ls_number_reflns 3912
_refine_ls_number_restraints 263
_refine_ls_restrained_S_all 1.048
_refine_ls_R_factor_all 0.0374
_refine_ls_R_factor_gt 0.0346
_refine_ls_shift/su_max 0.010
_refine_ls_shift/su_mean 0.001
_refine_ls_structure_factor_coef Fsqd
_refine_ls_weighting_details 'calc w=1/[\s^2^(Fo^2^)+(0.0556P)^2^+0.0000P] where P=(Fo^2^+2Fc^2^)/3'
_refine_ls_weighting_scheme calc
_refine_ls_wR_factor_gt 0.0878
_refine_ls_wR_factor_ref 0.0903
_reflns_number_gt 3625
_reflns_number_total 3912
_reflns_threshold_expression >2sigma(I)
_cod_data_source_file ic5b02337_si_002.cif
_cod_data_source_block 1S
_cod_depositor_comments
;
The following automatic conversions were performed:

data item '_chemical_absolute_configuration' value ' rm ' was changed
to 'rm' in accordance with the
/home/saulius/struct/COD-crude-data/automatic-downloads/DataCite-retrospective/ACS/depositions/lib/dictionaries/cif_core.dic
dictionary named 'cif_core.dic' version 2.4.2 last updated on
2011-04-26.

Automatic conversion script
Id: cif_fix_values 6909 2019-04-08 15:41:33Z antanas 
;
_cod_original_sg_symbol_H-M R3
_cod_database_code 4346899

loop_
_symmetry_equiv_pos_as_xyz
'x, y, z'
'-y, x-y, z'
'-x+y, -x, z'
'x+2/3, y+1/3, z+1/3'
'-y+2/3, x-y+1/3, z+1/3'
'-x+y+2/3, -x+1/3, z+1/3'
'x+1/3, y+2/3, z+2/3'
'-y+1/3, x-y+2/3, z+2/3'
'-x+y+1/3, -x+2/3, z+2/3'

loop_
_atom_site_label
_atom_site_type_symbol
_atom_site_fract_x
_atom_site_fract_y
_atom_site_fract_z
_atom_site_U_iso_or_equiv
_atom_site_adp_type
_atom_site_occupancy
_atom_site_symmetry_multiplicity
_atom_site_calc_flag
_atom_site_refinement_flags
Zn1 Zn 0.89615(2) 0.57118(2) 0.16311(4) 0.03996(15) Uani 1 1 d .
Zn2 Zn 0.66469(2) 0.56845(2) 0.18533(4) 0.03821(14) Uani 1 1 d .
O1 O 0.80275(19) 0.5188(2) 0.0532(3) 0.0664(10) Uani 1 1 d .
H1A H 0.8036 0.5357 -0.0012 0.100 Uiso 1 1 calc R
C1 C 0.9530(2) 0.6789(2) 0.0158(3) 0.0438(9) Uani 1 1 d U
C13 C 0.7766(2) 0.55941(19) 0.1961(3) 0.0421(9) Uani 1 1 d U
N10 N 0.5958(2) 0.4495(2) 0.2684(4) 0.0687(13) Uani 1 1 d .
N1 N 0.97195(17) 0.69211(16) -0.0788(3) 0.0431(7) Uani 1 1 d .
N5 N 0.72128(17) 0.68573(16) -0.0632(3) 0.0434(8) Uani 1 1 d .
N8 N 0.68511(16) 0.61423(16) 0.0517(3) 0.0418(7) Uani 1 1 d .
C7 C 0.7813(2) 0.6228(2) 0.3112(3) 0.0450(8) Uani 1 1 d U
C12 C 0.8378(2) 0.6265(2) 0.3037(3) 0.0420(8) Uani 1 1 d U
C5 C 0.5468(3) 0.4469(2) 0.1330(5) 0.0622(14) Uani 1 1 d U
N13 N 0.74225(15) 0.57941(16) 0.2415(3) 0.0402(7) Uani 1 1 d .
N14 N 0.83387(15) 0.58582(16) 0.2297(3) 0.0416(7) Uani 1 1 d .
C3 C 0.7299(2) 0.6698(2) 0.0294(4) 0.0522(11) Uani 1 1 d U
N11 N 0.5443(2) 0.3975(2) 0.2665(4) 0.0731(14) Uani 1 1 d .
C14 C 0.7518(2) 0.5105(2) 0.1139(4) 0.0519(10) Uani 1 1 d U
H14A H 0.7227 0.5149 0.0703 0.062 Uiso 1 1 calc R
N4 N 0.93086(17) 0.62039(17) 0.0345(3) 0.0431(7) Uani 1 1 d .
N3 N 0.9370(2) 0.59618(19) -0.0547(3) 0.0581(10) Uani 1 1 d .
N12 N 0.51402(15) 0.39609(16) 0.1800(3) 0.0445(8) Uani 1 1 d .
N9 N 0.59790(16) 0.48171(16) 0.1838(3) 0.0444(8) Uani 1 1 d .
N2 N 0.9612(2) 0.63876(18) -0.1226(3) 0.0551(9) Uani 1 1 d .
C8 C 0.7726(2) 0.6610(3) 0.3775(4) 0.0596(11) Uani 1 1 d U
H8A H 0.7353 0.6594 0.3814 0.071 Uiso 1 1 calc R
C11 C 0.8874(2) 0.6685(2) 0.3626(4) 0.0513(9) Uani 1 1 d U
H11A H 0.9253 0.6714 0.3574 0.062 Uiso 1 1 calc R
C15 C 0.7216(3) 0.4482(3) 0.1614(6) 0.0802(18) Uani 1 1 d U
H15A H 0.7065 0.4180 0.1079 0.120 Uiso 1 1 calc R
H15B H 0.6885 0.4429 0.2042 0.120 Uiso 1 1 calc R
H15C H 0.7506 0.4438 0.2025 0.120 Uiso 1 1 calc R
C2 C 0.9571(3) 0.7232(2) 0.0943(4) 0.0621(13) Uani 1 1 d U
H2A H 0.9741 0.7627 0.0636 0.093 Uiso 1 1 calc R
H2B H 0.9825 0.7245 0.1501 0.093 Uiso 1 1 calc R
H2C H 0.9172 0.7110 0.1201 0.093 Uiso 1 1 calc R
N6 N 0.6700(2) 0.6383(2) -0.0982(4) 0.0779(16) Uani 1 1 d .
C9 C 0.8213(3) 0.7014(3) 0.4373(5) 0.0656(12) Uani 1 1 d U
H9A H 0.8163 0.7264 0.4840 0.079 Uiso 1 1 calc R
C10 C 0.8776(2) 0.7051(3) 0.4280(4) 0.0641(12) Uani 1 1 d U
H10A H 0.9098 0.7335 0.4677 0.077 Uiso 1 1 calc R
N7 N 0.6487(3) 0.5963(2) -0.0305(4) 0.0873(19) Uani 1 1 d .
C4 C 0.7793(4) 0.7112(4) 0.1006(6) 0.109(3) Uani 1 1 d U
H4A H 0.8059 0.7485 0.0655 0.164 Uiso 1 1 calc R
H4B H 0.8019 0.6922 0.1225 0.164 Uiso 1 1 calc R
H4C H 0.7619 0.7197 0.1596 0.164 Uiso 1 1 calc R
C6 C 0.5294(5) 0.4654(5) 0.0356(8) 0.133(4) Uani 1 1 d U
H6A H 0.4908 0.4331 0.0123 0.199 Uiso 1 1 calc R
H6B H 0.5597 0.4739 -0.0161 0.199 Uiso 1 1 calc R
H6C H 0.5266 0.5012 0.0477 0.199 Uiso 1 1 calc R
N15 N 0.7793(6) 0.5624(5) -0.2937(11) 0.266(6) Uani 1 1 d DU
O2 O 0.7836(7) 0.5724(7) -0.1139(10) 0.234(5) Uani 1 1 d DU
C16 C 0.8034(9) 0.5682(6) -0.1999(10) 0.276(7) Uani 1 1 d DU
H16A H 0.8405 0.5692 -0.1983 0.331 Uiso 1 1 calc R
C18 C 0.7257(8) 0.5604(12) -0.3061(16) 0.288(7) Uani 1 1 d DU
H18A H 0.7098 0.5622 -0.2400 0.432 Uiso 1 1 calc R
H18B H 0.6976 0.5232 -0.3401 0.432 Uiso 1 1 calc R
H18C H 0.7315 0.5943 -0.3472 0.432 Uiso 1 1 calc R
C17 C 0.8086(9) 0.5587(10) -0.3777(11) 0.296(7) Uani 1 1 d DU
H17A H 0.8462 0.5614 -0.3571 0.443 Uiso 1 1 calc R
H17B H 0.8169 0.5914 -0.4240 0.443 Uiso 1 1 calc R
H17C H 0.7837 0.5205 -0.4118 0.443 Uiso 1 1 calc R

loop_
_atom_site_aniso_label
_atom_site_aniso_U_11
_atom_site_aniso_U_22
_atom_site_aniso_U_33
_atom_site_aniso_U_23
_atom_site_aniso_U_13
_atom_site_aniso_U_12
Zn1 0.0415(3) 0.0356(3) 0.0456(3) 0.0000(2) 0.0038(2) 0.0214(2)
Zn2 0.0332(3) 0.0359(3) 0.0437(3) 0.0001(2) -0.0009(2) 0.0160(2)
O1 0.062(2) 0.073(2) 0.069(2) -0.0148(19) -0.0019(18) 0.038(2)
C1 0.047(2) 0.040(2) 0.045(2) -0.0005(18) -0.0016(19) 0.0220(18)
C13 0.0394(19) 0.0382(18) 0.050(2) -0.0030(16) -0.0037(16) 0.0199(15)
N10 0.055(3) 0.060(3) 0.070(3) 0.016(2) -0.012(2) 0.013(2)
N1 0.0444(18) 0.0367(17) 0.0466(19) 0.0007(14) 0.0007(15) 0.0190(15)
N5 0.0421(18) 0.0345(16) 0.050(2) 0.0001(15) -0.0010(15) 0.0166(14)
N8 0.0435(18) 0.0416(18) 0.0391(17) 0.0001(14) -0.0005(14) 0.0203(16)
C7 0.0425(19) 0.050(2) 0.0428(18) -0.0062(16) -0.0056(16) 0.0237(16)
C12 0.0414(18) 0.0482(19) 0.0401(18) -0.0055(16) -0.0022(15) 0.0252(16)
C5 0.047(3) 0.045(3) 0.071(3) 0.014(2) -0.010(2) 0.005(2)
N13 0.0386(17) 0.0432(17) 0.0422(16) -0.0049(14) -0.0026(13) 0.0230(15)
N14 0.0387(17) 0.0410(17) 0.0481(18) -0.0058(14) -0.0023(14) 0.0221(14)
C3 0.047(2) 0.049(2) 0.052(3) 0.007(2) -0.001(2) 0.018(2)
N11 0.053(3) 0.059(3) 0.078(3) 0.016(2) -0.011(2) 0.007(2)
C14 0.044(2) 0.048(2) 0.069(3) -0.021(2) -0.002(2) 0.0265(18)
N4 0.0442(18) 0.0405(18) 0.0444(18) 0.0021(14) 0.0014(14) 0.0211(15)
N3 0.077(3) 0.046(2) 0.046(2) -0.0009(17) 0.0102(19) 0.027(2)
N12 0.0337(16) 0.0406(18) 0.0530(19) -0.0026(15) -0.0045(15) 0.0139(14)
N9 0.0375(17) 0.0353(16) 0.0510(19) 0.0014(14) -0.0007(14) 0.0111(14)
N2 0.071(3) 0.0415(19) 0.052(2) -0.0011(16) 0.0081(19) 0.0274(19)
C8 0.049(2) 0.075(3) 0.060(2) -0.022(2) -0.0070(19) 0.0345(19)
C11 0.0406(19) 0.063(2) 0.051(2) -0.0150(19) -0.0111(17) 0.0264(18)
C15 0.060(3) 0.042(3) 0.128(5) -0.023(3) 0.007(3) 0.018(2)
C2 0.084(4) 0.048(3) 0.060(3) 0.007(2) 0.014(3) 0.038(3)
N6 0.063(3) 0.056(3) 0.068(3) 0.020(2) -0.023(2) -0.005(2)
C9 0.059(2) 0.080(3) 0.064(2) -0.032(2) -0.011(2) 0.039(2)
C10 0.052(2) 0.076(3) 0.064(2) -0.031(2) -0.018(2) 0.031(2)
N7 0.068(3) 0.064(3) 0.078(3) 0.021(3) -0.028(3) -0.006(2)
C4 0.096(4) 0.084(4) 0.081(4) 0.021(3) -0.028(4) -0.004(3)
C6 0.112(6) 0.102(5) 0.114(5) 0.027(5) -0.033(5) 0.001(4)
N15 0.266(10) 0.292(10) 0.252(9) -0.004(9) 0.033(8) 0.150(9)
O2 0.230(11) 0.301(14) 0.216(8) 0.081(10) 0.051(9) 0.167(11)
C16 0.270(9) 0.296(9) 0.261(8) 0.004(7) 0.026(7) 0.142(7)
C18 0.277(9) 0.299(10) 0.297(10) -0.009(8) 0.013(7) 0.150(7)
C17 0.296(10) 0.304(10) 0.282(9) -0.020(8) 0.035(7) 0.147(7)

loop_
_atom_type_symbol
_atom_type_description
_atom_type_scat_dispersion_real
_atom_type_scat_dispersion_imag
_atom_type_scat_source
C C 0.0181 0.0091 'International Tables Vol C Tables 4.2.6.8 and 6.1.1.4'
H H 0.0000 0.0000 'International Tables Vol C Tables 4.2.6.8 and 6.1.1.4'
N N 0.0311 0.0180 'International Tables Vol C Tables 4.2.6.8 and 6.1.1.4'
O O 0.0492 0.0322 'International Tables Vol C Tables 4.2.6.8 and 6.1.1.4'
Zn Zn -1.5491 0.6778 'International Tables Vol C Tables 4.2.6.8 and 6.1.1.4'

loop_
_geom_angle_atom_site_label_1
_geom_angle_atom_site_label_2
_geom_angle_atom_site_label_3
_geom_angle
_geom_angle_site_symmetry_1
_geom_angle_site_symmetry_3
N14 Zn1 N4 112.76(15) . .
N14 Zn1 N12 114.88(15) . 3_665
N4 Zn1 N12 122.99(15) . 3_665
N14 Zn1 N1 107.50(14) . 5_655
N4 Zn1 N1 98.28(15) . 5_655
N12 Zn1 N1 95.63(15) 3_665 5_655
N13 Zn2 N9 113.21(15) . .
N13 Zn2 N8 106.57(15) . .
N9 Zn2 N8 117.47(14) . .
N13 Zn2 N5 112.52(15) . 6_565
N9 Zn2 N5 104.52(15) . 6_565
N8 Zn2 N5 102.11(15) . 6_565
C14 O1 H1A 109.5 . .
N1 C1 N4 111.0(4) . .
N1 C1 C2 125.1(4) . .
N4 C1 C2 123.8(4) . .
N14 C13 N13 114.6(4) . .
N14 C13 C14 123.0(4) . .
N13 C13 C14 122.4(4) . .
N11 N10 N9 108.1(4) . .
C1 N1 N2 105.8(4) . .
C1 N1 Zn1 135.4(3) . 9_664
N2 N1 Zn1 118.8(3) . 9_664
C3 N5 N6 105.6(4) . .
C3 N5 Zn2 134.2(3) . 8_654
N6 N5 Zn2 120.1(3) . 8_654
C3 N8 N7 105.6(4) . .
C3 N8 Zn2 129.8(3) . .
N7 N8 Zn2 124.0(3) . .
N13 C7 C12 108.2(4) . .
N13 C7 C8 130.9(4) . .
C12 C7 C8 120.8(4) . .
N14 C12 C7 108.1(4) . .
N14 C12 C11 130.7(4) . .
C7 C12 C11 121.1(4) . .
N12 C5 N9 111.1(5) . .
N12 C5 C6 125.0(5) . .
N9 C5 C6 123.9(5) . .
C13 N13 C7 104.1(4) . .
C13 N13 Zn2 124.9(3) . .
C7 N13 Zn2 128.1(3) . .
C13 N14 C12 104.9(3) . .
C13 N14 Zn1 122.1(3) . .
C12 N14 Zn1 132.4(3) . .
N5 C3 N8 109.8(4) . .
N5 C3 C4 123.8(5) . .
N8 C3 C4 126.1(5) . .
N10 N11 N12 108.0(4) . .
O1 C14 C15 109.1(4) . .
O1 C14 C13 106.8(4) . .
C15 C14 C13 111.1(5) . .
O1 C14 H14A 109.9 . .
C15 C14 H14A 109.9 . .
C13 C14 H14A 109.9 . .
C1 N4 N3 105.8(4) . .
C1 N4 Zn1 131.3(3) . .
N3 N4 Zn1 122.8(3) . .
N2 N3 N4 108.5(4) . .
C5 N12 N11 107.0(4) . .
C5 N12 Zn1 135.4(3) . 2_655
N11 N12 Zn1 117.1(3) . 2_655
C5 N9 N10 105.7(4) . .
C5 N9 Zn2 138.5(3) . .
N10 N9 Zn2 114.4(3) . .
N3 N2 N1 108.9(4) . .
C9 C8 C7 117.9(5) . .
C9 C8 H8A 121.1 . .
C7 C8 H8A 121.1 . .
C10 C11 C12 117.1(4) . .
C10 C11 H11A 121.5 . .
C12 C11 H11A 121.5 . .
C14 C15 H15A 109.5 . .
C14 C15 H15B 109.5 . .
H15A C15 H15B 109.5 . .
C14 C15 H15C 109.5 . .
H15A C15 H15C 109.5 . .
H15B C15 H15C 109.5 . .
C1 C2 H2A 109.5 . .
C1 C2 H2B 109.5 . .
H2A C2 H2B 109.5 . .
C1 C2 H2C 109.5 . .
H2A C2 H2C 109.5 . .
H2B C2 H2C 109.5 . .
N7 N6 N5 109.5(4) . .
C8 C9 C10 120.6(5) . .
C8 C9 H9A 119.7 . .
C10 C9 H9A 119.7 . .
C11 C10 C9 122.5(4) . .
C11 C10 H10A 118.8 . .
C9 C10 H10A 118.8 . .
N6 N7 N8 109.5(4) . .
C3 C4 H4A 109.5 . .
C3 C4 H4B 109.5 . .
H4A C4 H4B 109.5 . .
C3 C4 H4C 109.5 . .
H4A C4 H4C 109.5 . .
H4B C4 H4C 109.5 . .
C5 C6 H6A 109.5 . .
C5 C6 H6B 109.5 . .
H6A C6 H6B 109.5 . .
C5 C6 H6C 109.5 . .
H6A C6 H6C 109.5 . .
H6B C6 H6C 109.5 . .
C16 N15 C18 120.8(11) . .
C16 N15 C17 120.3(7) . .
C18 N15 C17 119.0(7) . .
N15 C16 O2 129.7(18) . .
N15 C16 H16A 115.1 . .
O2 C16 H16A 115.1 . .
N15 C18 H18A 109.5 . .
N15 C18 H18B 109.5 . .
H18A C18 H18B 109.5 . .
N15 C18 H18C 109.5 . .
H18A C18 H18C 109.5 . .
H18B C18 H18C 109.5 . .
N15 C17 H17A 109.5 . .
N15 C17 H17B 109.5 . .
H17A C17 H17B 109.5 . .
N15 C17 H17C 109.5 . .
H17A C17 H17C 109.5 . .
H17B C17 H17C 109.5 . .

loop_
_geom_bond_atom_site_label_1
_geom_bond_atom_site_label_2
_geom_bond_distance
_geom_bond_site_symmetry_2
Zn1 N14 1.995(3) .
Zn1 N4 2.006(4) .
Zn1 N12 2.022(3) 3_665
Zn1 N1 2.096(4) 5_655
Zn2 N13 1.986(3) .
Zn2 N9 2.000(4) .
Zn2 N8 2.007(3) .
Zn2 N5 2.028(4) 6_565
O1 C14 1.439(6) .
O1 H1A 0.8200 .
C1 N1 1.300(6) .
C1 N4 1.322(6) .
C1 C2 1.483(7) .
C13 N14 1.335(6) .
C13 N13 1.346(6) .
C13 C14 1.516(6) .
N10 N11 1.315(7) .
N10 N9 1.354(6) .
N1 N2 1.366(5) .
N1 Zn1 2.096(4) 9_664
N5 C3 1.321(6) .
N5 N6 1.336(6) .
N5 Zn2 2.028(4) 8_654
N8 C3 1.328(6) .
N8 N7 1.334(6) .
C7 N13 1.387(6) .
C7 C12 1.395(6) .
C7 C8 1.396(7) .
C12 N14 1.377(6) .
C12 C11 1.402(6) .
C5 N12 1.287(6) .
C5 N9 1.325(6) .
C5 C6 1.491(11) .
C3 C4 1.489(8) .
N11 N12 1.352(6) .
C14 C15 1.504(9) .
C14 H14A 0.9800 .
N4 N3 1.356(5) .
N3 N2 1.288(6) .
N12 Zn1 2.022(3) 2_655
C8 C9 1.385(8) .
C8 H8A 0.9300 .
C11 C10 1.372(7) .
C11 H11A 0.9300 .
C15 H15A 0.9600 .
C15 H15B 0.9600 .
C15 H15C 0.9600 .
C2 H2A 0.9600 .
C2 H2B 0.9600 .
C2 H2C 0.9600 .
N6 N7 1.276(7) .
C9 C10 1.392(8) .
C9 H9A 0.9300 .
C10 H10A 0.9300 .
C4 H4A 0.9600 .
C4 H4B 0.9600 .
C4 H4C 0.9600 .
C6 H6A 0.9600 .
C6 H6B 0.9600 .
C6 H6C 0.9600 .
N15 C16 1.338(5) .
N15 C18 1.348(5) .
N15 C17 1.350(5) .
O2 C16 1.252(5) .
C16 H16A 0.9300 .
C18 H18A 0.9600 .
C18 H18B 0.9600 .
C18 H18C 0.9600 .
C17 H17A 0.9600 .
C17 H17B 0.9600 .
C17 H17C 0.9600 .

loop_
_platon_squeeze_void_nr
_platon_squeeze_void_average_x
_platon_squeeze_void_average_y
_platon_squeeze_void_average_z
_platon_squeeze_void_volume
_platon_squeeze_void_count_electrons
_platon_squeeze_void_content
1 0.000 0.000 0.323 633 117 ' '
2 0.333 0.667 -0.010 641 117 ' '
3 0.667 0.333 -0.343 635 117 ' '
